data_4110004
loop_
_publ_author_name
'Atsushi Kondo'
'Hiroshi Noguchi'
'Lucia Carlucci'
'Davide M. Proserpio'
'Gianfranco Ciani'
'Hiroshi Kajiro'
'Tomonori Ohba'
'Hirofumi Kanoh'
'Katsumi Kaneko'

_publ_section_title
;
 Double-Step Gas Sorption of a Two-Dimensional Metal-Organic Framework
;
_journal_name_full 'Journal of the American Chemical Society'
_journal_page_first 12362
_journal_page_last 12363
_journal_paper_doi 10.1021/ja073568h
_journal_volume 129
_journal_year 2007
_chemical_formula_sum 'C22 H16 Cu F6 N4 O6 S2'
_chemical_formula_weight 674.05
_space_group_IT_number 15
_symmetry_cell_setting monoclinic
_symmetry_space_group_name_Hall '-C 2yc'
_symmetry_space_group_name_H-M 'C 1 2/c 1'
_atom_sites_solution_hydrogens geom
_atom_sites_solution_primary direct
_atom_sites_solution_secondary difmap
_cell_angle_alpha 90.00
_cell_angle_beta 111.344(11)
_cell_angle_gamma 90.00
_cell_formula_units_Z 8
_cell_length_a 27.08(2)
_cell_length_b 15.096(14)
_cell_length_c 16.136(15)
_cell_measurement_reflns_used 623
_cell_measurement_temperature 298
_cell_measurement_theta_max 32.8
_cell_measurement_theta_min 4.5
_cell_volume 6144(9)
_computing_molecular_graphics SCHAKAL
_computing_structure_refinement 'SHELXL-97 (Sheldrick, 1997)'
_computing_structure_solution SIR92
_diffrn_ambient_temperature 298
_diffrn_detector_type CCD_plate
_diffrn_measured_fraction_theta_full 1.000
_diffrn_measured_fraction_theta_max 0.935
_diffrn_measurement_device SMART
_diffrn_measurement_method omega-scan
_diffrn_radiation_monochromator graphite
_diffrn_radiation_source 'fine-focus sealed tube'
_diffrn_radiation_type MoK\a
_diffrn_radiation_wavelength 0.71073
_diffrn_reflns_av_R_equivalents 0.2536
_diffrn_reflns_av_sigmaI/netI 0.3466
_diffrn_reflns_limit_h_max 33
_diffrn_reflns_limit_h_min -33
_diffrn_reflns_limit_k_max 19
_diffrn_reflns_limit_k_min -19
_diffrn_reflns_limit_l_max 20
_diffrn_reflns_limit_l_min -20
_diffrn_reflns_number 32550
_diffrn_reflns_theta_full 25.00
_diffrn_reflns_theta_max 27.76
_diffrn_reflns_theta_min 1.57
_diffrn_standards_decay_% 0
_exptl_absorpt_coefficient_mu 0.923
_exptl_absorpt_correction_T_max 1.00
_exptl_absorpt_correction_T_min 0.44
_exptl_absorpt_correction_type empirical
_exptl_crystal_colour blue
_exptl_crystal_density_diffrn 1.457
_exptl_crystal_description plate
_exptl_crystal_F_000 2712
_exptl_crystal_size_max 0.08
_exptl_crystal_size_mid 0.06
_exptl_crystal_size_min 0.02
_refine_diff_density_max 1.611
_refine_diff_density_min -0.840
_refine_diff_density_rms 0.183
_refine_ls_extinction_method none
_refine_ls_goodness_of_fit_all 0.945
_refine_ls_hydrogen_treatment constr
_refine_ls_matrix_type full
_refine_ls_number_parameters 214
_refine_ls_number_reflns 6776
_refine_ls_number_restraints 97
_refine_ls_restrained_S_all 0.942
_refine_ls_R_factor_all 0.3117
_refine_ls_R_factor_obs 0.1415
_refine_ls_shift/su_max 0.089
_refine_ls_shift/su_mean 0.006
_refine_ls_structure_factor_coef Fsqd
_refine_ls_weighting_details 'calc w=1/[\s^2^(Fo^2^)+(0.1766P)^2^+0.0000P] where P=(Fo^2^+2Fc^2^)/3'
_refine_ls_weighting_scheme calc
_refine_ls_wR_factor_all 0.4225
_refine_ls_wR_factor_obs 0.3556
_reflns_number_observed 1928
_reflns_number_total 6776
_reflns_observed_criterion >2sigma(I)
_cod_data_source_file ja073568hsi20070518_083938.cif
_cod_data_source_block 2a
_cod_original_cell_volume 6144(10)
_cod_database_code 4110004
_exptl_absorpt_correction_nazim 4.73
_diffrn_measurement_domega 0.50
_diffrn_measurement_rtime 120

loop_
_symmetry_equiv_pos_as_xyz
'x, y, z'
'-x, y, -z+1/2'
'x+1/2, y+1/2, z'
'-x+1/2, y+1/2, -z+1/2'
'-x, -y, -z'
'x, -y, z-1/2'
'-x+1/2, -y+1/2, -z'
'x+1/2, -y+1/2, z-1/2'

loop_
_atom_site_label
_atom_site_type_symbol
_atom_site_fract_x
_atom_site_fract_y
_atom_site_fract_z
_atom_site_U_iso_or_equiv
_atom_site_adp_type
_atom_site_occupancy
_atom_site_symmetry_multiplicity
_atom_site_calc_flag
_atom_site_refinement_flags
_atom_site_disorder_assembly
_atom_site_disorder_group
S1A S 0.7619(2) 0.2559(4) 0.2273(4) 0.0632(19) Uani 0.729(13) 1 d PD A 1
O11 O 0.7105(3) 0.2341(5) 0.1699(5) 0.047(2) Uiso 1 1 d D A 1
O12 O 0.7821(7) 0.3399(8) 0.2209(11) 0.150(6) Uiso 1 1 d D A 1
O13A O 0.7716(8) 0.2337(12) 0.3165(8) 0.112(7) Uiso 0.729(13) 1 d PD A 1
C1A C 0.8015(8) 0.1739(14) 0.1993(13) 0.124(12) Uiso 0.729(13) 1 d PD A 1
F13A F 0.7837(8) 0.0960(12) 0.1996(13) 0.169(9) Uiso 0.729(13) 1 d PD A 1
F12A F 0.8511(8) 0.1724(15) 0.2435(13) 0.204(11) Uiso 0.729(13) 1 d PD A 1
F11A F 0.7945(8) 0.1945(15) 0.1190(13) 0.173(9) Uiso 0.729(13) 1 d PD A 1
S1B S 0.7618(4) 0.2600(9) 0.1788(13) 0.059(5) Uiso 0.271(13) 1 d PD A 2
O13B O 0.776(3) 0.263(5) 0.104(3) 0.17(3) Uiso 0.271(13) 1 d PD A 2
S2A S 0.4699(2) 0.2609(4) 0.0491(5) 0.069(2) Uani 0.729(10) 1 d PD A 1
O21 O 0.5227(3) 0.2643(6) 0.0518(6) 0.051(2) Uiso 1 1 d D A 1
O22 O 0.4454(6) 0.1784(8) 0.0209(10) 0.139(6) Uiso 1 1 d D A 1
O23A O 0.4613(7) 0.2910(12) 0.1253(9) 0.101(6) Uiso 0.729(10) 1 d PD A 1
C2A C 0.4344(7) 0.3452(15) -0.0284(14) 0.130(12) Uiso 0.729(10) 1 d PD A 1
F21A F 0.4562(6) 0.4186(12) 0.0026(11) 0.146(7) Uiso 0.729(10) 1 d PD A 1
F22A F 0.4391(8) 0.3331(14) -0.1034(12) 0.173(9) Uiso 0.729(10) 1 d PD A 1
F23A F 0.3851(6) 0.3505(11) -0.0412(11) 0.143(7) Uiso 0.729(10) 1 d PD A 1
S2B S 0.4713(5) 0.2457(13) -0.0069(11) 0.087(7) Uiso 0.271(10) 1 d PD A 2
O23B O 0.458(2) 0.247(4) -0.0997(14) 0.13(2) Uiso 0.271(10) 1 d PD A 2
Cu Cu 0.61637(6) 0.24974(10) 0.10907(9) 0.0334(5) Uani 1 1 d . . .
N1 N 0.6095(4) 0.1530(6) 0.1893(6) 0.034(3) Uiso 1 1 d . A .
C11 C 0.5789(5) 0.1616(8) 0.2389(8) 0.035(3) Uiso 1 1 d . . .
H11 H 0.5571 0.2110 0.2298 0.07(5) Uiso 1 1 calc R A .
C12 C 0.5785(5) 0.1022(8) 0.3004(8) 0.039(3) Uiso 1 1 d . A .
H12 H 0.5568 0.1115 0.3330 0.09(5) Uiso 1 1 calc R . .
C13 C 0.6098(5) 0.0273(8) 0.3160(8) 0.040(3) Uiso 1 1 d . . .
C14 C 0.6429(6) 0.0190(10) 0.2657(9) 0.047(4) Uiso 1 1 d . A .
H14 H 0.6650 -0.0300 0.2735 0.17(9) Uiso 1 1 calc R . .
C15 C 0.6423(5) 0.0811(8) 0.2076(8) 0.037(3) Uiso 1 1 d . . .
H15 H 0.6655 0.0755 0.1774 0.09(5) Uiso 1 1 calc R A .
N2 N 0.6127(4) -0.1598(6) 0.5131(6) 0.032(3) Uiso 1 1 d . . .
C21 C 0.5727(6) -0.1028(9) 0.4825(9) 0.047(4) Uiso 1 1 d . A .
H21 H 0.5459 -0.1040 0.5059 0.10(6) Uiso 1 1 calc R . .
C22 C 0.5700(6) -0.0438(9) 0.4188(9) 0.049(4) Uiso 1 1 d . . .
H22 H 0.5405 -0.0068 0.3969 0.08(5) Uiso 1 1 calc R A .
C23 C 0.6101(5) -0.0367(8) 0.3849(8) 0.040(3) Uiso 1 1 d . A .
C24 C 0.6538(6) -0.0922(9) 0.4243(9) 0.049(4) Uiso 1 1 d . . .
H24 H 0.6831 -0.0886 0.4074 0.11(6) Uiso 1 1 calc R A .
C25 C 0.6532(6) -0.1517(9) 0.4878(9) 0.044(3) Uiso 1 1 d . A .
H25 H 0.6827 -0.1877 0.5140 0.10(5) Uiso 1 1 calc R . .
N3 N 0.6212(4) 0.3437(7) 0.1996(7) 0.042(3) Uiso 1 1 d . A .
C31 C 0.6543(5) 0.3343(9) 0.2868(9) 0.044(3) Uiso 1 1 d . . .
H31 H 0.6771 0.2860 0.3030 0.07(5) Uiso 1 1 calc R A .
C32 C 0.6545(5) 0.3929(8) 0.3487(9) 0.042(3) Uiso 1 1 d . A .
H32 H 0.6772 0.3842 0.4073 0.05(4) Uiso 1 1 calc R . .
C33 C 0.6224(5) 0.4651(8) 0.3283(9) 0.042(3) Uiso 1 1 d . . .
C34 C 0.5867(6) 0.4717(11) 0.2408(10) 0.061(4) Uiso 1 1 d . A .
H34 H 0.5615 0.5165 0.2240 0.09(5) Uiso 1 1 calc R . .
C35 C 0.5898(5) 0.4107(8) 0.1805(9) 0.043(3) Uiso 1 1 d . . .
H35 H 0.5677 0.4182 0.1214 0.00(2) Uiso 1 1 calc R A .
N4 N 0.6197(4) 0.6549(6) 0.5234(7) 0.035(3) Uiso 1 1 d . . .
C41 C 0.5808(5) 0.6511(9) 0.4446(9) 0.042(3) Uiso 1 1 d . A .
H41 H 0.5528 0.6908 0.4322 0.14(7) Uiso 1 1 calc R . .
C42 C 0.5803(6) 0.5900(9) 0.3798(10) 0.047(4) Uiso 1 1 d . . .
H42 H 0.5520 0.5894 0.3256 0.06(4) Uiso 1 1 calc R A .
C43 C 0.6207(5) 0.5311(8) 0.3948(8) 0.035(3) Uiso 1 1 d . A .
C44 C 0.6619(6) 0.5345(9) 0.4813(9) 0.049(4) Uiso 1 1 d . . .
H44 H 0.6906 0.4960 0.4969 0.13(7) Uiso 1 1 calc R A .
C45 C 0.6572(5) 0.5959(8) 0.5390(9) 0.039(3) Uiso 1 1 d . A .
H45 H 0.6833 0.5960 0.5956 0.12(7) Uiso 1 1 calc R . .

loop_
_atom_site_aniso_label
_atom_site_aniso_U_11
_atom_site_aniso_U_22
_atom_site_aniso_U_33
_atom_site_aniso_U_23
_atom_site_aniso_U_13
_atom_site_aniso_U_12
S1A 0.056(4) 0.079(4) 0.058(4) 0.013(4) 0.025(3) 0.008(4)
S2A 0.056(4) 0.073(5) 0.085(5) 0.019(4) 0.035(3) -0.003(3)
Cu 0.0621(11) 0.0192(7) 0.0273(7) -0.0016(8) 0.0262(7) -0.0033(9)

loop_
_atom_type_symbol
_atom_type_description
_atom_type_scat_dispersion_real
_atom_type_scat_dispersion_imag
_atom_type_scat_source
C C 0.0033 0.0016 'International Tables Vol C Tables 4.2.6.8 and 6.1.1.4'
N N 0.0061 0.0033 'International Tables Vol C Tables 4.2.6.8 and 6.1.1.4'
O O 0.0106 0.0060 'International Tables Vol C Tables 4.2.6.8 and 6.1.1.4'
F F 0.0171 0.0103 'International Tables Vol C Tables 4.2.6.8 and 6.1.1.4'
S S 0.1246 0.1234 'International Tables Vol C Tables 4.2.6.8 and 6.1.1.4'
Cu Cu 0.3201 1.2651 'International Tables Vol C Tables 4.2.6.8 and 6.1.1.4'
H H 0.0000 0.0000 'International Tables Vol C Tables 4.2.6.8 and 6.1.1.4'

loop_
_geom_angle_atom_site_label_1
_geom_angle_atom_site_label_2
_geom_angle_atom_site_label_3
_geom_angle
_geom_angle_site_symmetry_1
_geom_angle_site_symmetry_3
O12 S1A O11 118.9(9) . .
O12 S1A O13A 111.1(11) . .
O11 S1A O13A 113.1(10) . .
O12 S1A C1A 108.7(9) . .
O11 S1A C1A 102.2(8) . .
O13A S1A C1A 100.7(10) . .
S1A O11 Cu 154.6(6) . .
F13A C1A F12A 107.9(15) . .
F13A C1A F11A 108.2(15) . .
F12A C1A F11A 107.8(15) . .
F13A C1A S1A 112.0(18) . .
F12A C1A S1A 118(2) . .
F11A C1A S1A 101.9(18) . .
O22 S2A O23A 111.2(11) . .
O22 S2A O21 113.2(8) . .
O23A S2A O21 116.6(10) . .
O22 S2A C2A 109.3(9) . .
O23A S2A C2A 99.3(10) . .
O21 S2A C2A 105.9(7) . .
S2A O21 Cu 159.0(6) . .
F21A C2A F23A 108.6(15) . .
F21A C2A F22A 107.8(15) . .
F23A C2A F22A 108.4(15) . .
F21A C2A S2A 106.8(17) . .
F23A C2A S2A 114.9(18) . .
F22A C2A S2A 110.2(19) . .
N1 Cu N3 92.4(4) . .
N1 Cu N4 177.0(4) . 6_565
N3 Cu N4 89.3(4) . 6_565
N1 Cu N2 90.8(4) . 6
N3 Cu N2 176.7(4) . 6
N4 Cu N2 87.5(4) 6_565 6
N1 Cu O21 88.9(4) . .
N3 Cu O21 89.7(4) . .
N4 Cu O21 88.6(4) 6_565 .
N2 Cu O21 90.9(4) 6 .
N1 Cu O11 89.9(4) . .
N3 Cu O11 89.7(4) . .
N4 Cu O11 92.6(4) 6_565 .
N2 Cu O11 89.8(3) 6 .
O21 Cu O11 178.7(3) . .
C11 N1 C15 116.0(11) . .
C11 N1 Cu 122.2(8) . .
C15 N1 Cu 120.9(9) . .
C12 C11 N1 123.1(12) . .
C12 C11 H11 118.4 . .
N1 C11 H11 118.4 . .
C11 C12 C13 120.8(13) . .
C11 C12 H12 119.6 . .
C13 C12 H12 119.6 . .
C12 C13 C14 116.3(12) . .
C12 C13 C23 120.6(12) . .
C14 C13 C23 123.0(12) . .
C15 C14 C13 119.7(14) . .
C15 C14 H14 120.1 . .
C13 C14 H14 120.1 . .
C14 C15 N1 123.9(13) . .
C14 C15 H15 118.1 . .
N1 C15 H15 118.1 . .
C25 N2 C21 119.2(12) . .
C25 N2 Cu 119.0(9) . 6_556
C21 N2 Cu 121.4(9) . 6_556
N2 C21 C22 121.6(14) . .
N2 C21 H21 119.2 . .
C22 C21 H21 119.2 . .
C21 C22 C23 121.4(14) . .
C21 C22 H22 119.3 . .
C23 C22 H22 119.3 . .
C22 C23 C24 115.4(13) . .
C22 C23 C13 124.0(12) . .
C24 C23 C13 120.5(12) . .
C25 C24 C23 119.7(14) . .
C25 C24 H24 120.1 . .
C23 C24 H24 120.1 . .
N2 C25 C24 122.3(14) . .
N2 C25 H25 118.8 . .
C24 C25 H25 118.8 . .
C35 N3 C31 117.1(12) . .
C35 N3 Cu 121.4(9) . .
C31 N3 Cu 121.2(9) . .
C32 C31 N3 121.5(13) . .
C32 C31 H31 119.2 . .
N3 C31 H31 119.2 . .
C31 C32 C33 121.5(14) . .
C31 C32 H32 119.2 . .
C33 C32 H32 119.2 . .
C32 C33 C34 116.7(13) . .
C32 C33 C43 123.5(12) . .
C34 C33 C43 119.6(12) . .
C35 C34 C33 118.3(15) . .
C35 C34 H34 120.8 . .
C33 C34 H34 120.8 . .
N3 C35 C34 124.6(14) . .
N3 C35 H35 117.7 . .
C34 C35 H35 117.7 . .
C45 N4 C41 116.5(11) . .
C45 N4 Cu 125.5(9) . 6_566
C41 N4 Cu 118.1(9) . 6_566
N4 C41 C42 122.6(13) . .
N4 C41 H41 118.7 . .
C42 C41 H41 118.7 . .
C43 C42 C41 120.8(14) . .
C43 C42 H42 119.6 . .
C41 C42 H42 119.6 . .
C42 C43 C44 116.1(12) . .
C42 C43 C33 123.2(12) . .
C44 C43 C33 120.7(12) . .
C45 C44 C43 117.4(14) . .
C45 C44 H44 121.3 . .
C43 C44 H44 121.3 . .
N4 C45 C44 126.6(14) . .
N4 C45 H45 116.7 . .
C44 C45 H45 116.7 . .

loop_
_geom_bond_atom_site_label_1
_geom_bond_atom_site_label_2
_geom_bond_distance
_geom_bond_site_symmetry_2
S1A O12 1.400(9) .
S1A O11 1.401(7) .
S1A O13A 1.406(9) .
S1A C1A 1.80(3) .
O11 Cu 2.387(8) .
C1A F13A 1.271(13) .
C1A F12A 1.272(13) .
C1A F11A 1.279(13) .
S1B O13B 1.404(10) .
S2A O22 1.407(9) .
S2A O23A 1.407(9) .
S2A O21 1.415(7) .
S2A C2A 1.80(3) .
O21 Cu 2.373(8) .
C2A F21A 1.269(13) .
C2A F23A 1.275(13) .
C2A F22A 1.276(13) .
S2B O23B 1.405(9) .
Cu N1 2.005(10) .
Cu N3 2.006(11) .
Cu N4 2.019(10) 6_565
Cu N2 2.035(10) 6
N1 C11 1.352(14) .
N1 C15 1.364(15) .
C11 C12 1.342(16) .
C11 H11 0.9300 .
C12 C13 1.381(17) .
C12 H12 0.9300 .
C13 C14 1.417(17) .
C13 C23 1.471(17) .
C14 C15 1.322(17) .
C14 H14 0.9300 .
C15 H15 0.9300 .
N2 C25 1.308(15) .
N2 C21 1.330(16) .
N2 Cu 2.035(10) 6_556
C21 C22 1.343(17) .
C21 H21 0.9300 .
C22 C23 1.388(17) .
C22 H22 0.9300 .
C23 C24 1.399(18) .
C24 C25 1.367(17) .
C24 H24 0.9300 .
C25 H25 0.9300 .
N3 C35 1.284(15) .
N3 C31 1.373(16) .
C31 C32 1.333(17) .
C31 H31 0.9300 .
C32 C33 1.358(17) .
C32 H32 0.9300 .
C33 C34 1.394(18) .
C33 C43 1.477(17) .
C34 C35 1.364(18) .
C34 H34 0.9300 .
C35 H35 0.9300 .
N4 C45 1.305(15) .
N4 C41 1.325(15) .
N4 Cu 2.019(10) 6_566
C41 C42 1.391(17) .
C41 H41 0.9300 .
C42 C43 1.361(17) .
C42 H42 0.9300 .
C43 C44 1.436(17) .
C44 C45 1.353(17) .
C44 H44 0.9300 .
C45 H45 0.9300 .
